data_1542429
loop_
_publ_author_name
'Zhang, Dongdong'
'Cai, Minghan'
'Bin, Zhengyang'
'Zhang, Yunge'
'Zhang, Deqiang'
'Duan, Lian'

_publ_section_title
;
 Highly efficient blue thermally activated delayed fluorescent OLEDs with
 record-low driving voltages utilizing high triplet energy hosts with
 small singlet--triplet splittings
;
_journal_issue 5
_journal_name_full 'Chem. Sci.'
_journal_page_first 3355
_journal_paper_doi 10.1039/C5SC04755B
_journal_volume 7
_journal_year 2016
_chemical_formula_moiety 'C31 H19 N3'
_chemical_formula_sum 'C31 H19 N3'
_chemical_formula_weight 433.49
_chemical_name_systematic 3,5-2CzBN
_space_group_IT_number 14
_symmetry_cell_setting monoclinic
_symmetry_space_group_name_Hall '-P 2yn'
_symmetry_space_group_name_H-M 'P 1 21/n 1'
_atom_sites_solution_hydrogens geom
_atom_sites_solution_primary direct
_atom_sites_solution_secondary difmap
_audit_creation_method SHELXL-97
_audit_update_record
;
2015-12-08 deposited with the CCDC.
2016-02-12 downloaded from the CCDC.
;
_cell_angle_alpha 90.00
_cell_angle_beta 97.142(4)
_cell_angle_gamma 90.00
_cell_formula_units_Z 4
_cell_length_a 9.1838(15)
_cell_length_b 13.264(2)
_cell_length_c 18.172(3)
_cell_measurement_reflns_used 1620
_cell_measurement_temperature 295(2)
_cell_measurement_theta_max 20.37
_cell_measurement_theta_min 2.38
_cell_volume 2196.4(6)
_computing_cell_refinement 'Bruker SMART'
_computing_data_collection 'Bruker SMART'
_computing_data_reduction 'Bruker SAINT'
_computing_molecular_graphics 'Bruker SHELXTL'
_computing_publication_material 'Bruker SHELXTL'
_computing_structure_refinement 'SHELXL-97 (Sheldrick, 1997)'
_computing_structure_solution 'SHELXS-97 (Sheldrick, 1990)'
_diffrn_ambient_temperature 295(2)
_diffrn_detector_area_resol_mean 28.5714
_diffrn_measured_fraction_theta_full 0.999
_diffrn_measured_fraction_theta_max 0.999
_diffrn_measurement_device_type 'Bruker CCD'
_diffrn_measurement_method 'phi and omega scans'
_diffrn_radiation_monochromator graphite
_diffrn_radiation_source 'sealed tube'
_diffrn_radiation_type MoK\a
_diffrn_radiation_wavelength 0.71073
_diffrn_reflns_av_R_equivalents 0.0534
_diffrn_reflns_av_sigmaI/netI 0.0716
_diffrn_reflns_limit_h_max 12
_diffrn_reflns_limit_h_min -12
_diffrn_reflns_limit_k_max 17
_diffrn_reflns_limit_k_min -12
_diffrn_reflns_limit_l_max 20
_diffrn_reflns_limit_l_min -23
_diffrn_reflns_number 15026
_diffrn_reflns_theta_full 28.00
_diffrn_reflns_theta_max 28.00
_diffrn_reflns_theta_min 2.26
_diffrn_standards_decay_% 0
_exptl_absorpt_coefficient_mu 0.078
_exptl_absorpt_correction_T_max 1.000
_exptl_absorpt_correction_T_min 0.876
_exptl_absorpt_correction_type empirical
_exptl_absorpt_process_details 'Bruker SMART'
_exptl_crystal_colour colorless
_exptl_crystal_density_diffrn 1.311
_exptl_crystal_density_meas ?
_exptl_crystal_density_method 'not measured'
_exptl_crystal_description prism
_exptl_crystal_F_000 904
_exptl_crystal_size_max 0.30
_exptl_crystal_size_mid 0.30
_exptl_crystal_size_min 0.20
_refine_diff_density_max 0.151
_refine_diff_density_min -0.141
_refine_diff_density_rms 0.031
_refine_ls_extinction_method none
_refine_ls_goodness_of_fit_ref 1.081
_refine_ls_hydrogen_treatment constr
_refine_ls_matrix_type full
_refine_ls_number_parameters 307
_refine_ls_number_reflns 5283
_refine_ls_number_restraints 0
_refine_ls_restrained_S_all 1.081
_refine_ls_R_factor_all 0.1232
_refine_ls_R_factor_gt 0.0584
_refine_ls_shift/su_max 0.004
_refine_ls_shift/su_mean 0.001
_refine_ls_structure_factor_coef Fsqd
_refine_ls_weighting_details 'calc w=1/[\s^2^(Fo^2^)+(0.0010P)^2^+0.2000P] where P=(Fo^2^+2Fc^2^)/3'
_refine_ls_weighting_scheme calc
_refine_ls_wR_factor_gt 0.0888
_refine_ls_wR_factor_ref 0.1029
_reflns_number_gt 2805
_reflns_number_total 5283
_reflns_threshold_expression >2sigma(I)
_cod_data_source_file c5sc04755b2.cif
_cod_data_source_block czbn
_cod_depositor_comments
;
The following automatic conversions were performed:

'_symmetry_cell_setting' value 'Monoclinic' changed to 'monoclinic'
according to
/usr/data/users/saulius/crontab/automatic-downloads/rss-feeds/RSC/lib/dictionaries/cif_core.dic
dictionary named 'cif_core.dic' version 2.4.2 from 2011-04-26.

'_exptl_crystal_density_meas' value 'none' was changed to '?' - the
value is perceived as not measured.

Automatic conversion script
Id: cif_fix_values 4268 2015-11-12 08:31:59Z antanas 

 Adding full bibliography for 1542427--1542429.cif.
;
_cod_original_sg_symbol_H-M P2(1)/n
_cod_database_code 1542429

loop_
_symmetry_equiv_pos_as_xyz
'x, y, z'
'-x+1/2, y+1/2, -z+1/2'
'-x, -y, -z'
'x-1/2, -y-1/2, z-1/2'

loop_
_atom_site_label
_atom_site_type_symbol
_atom_site_fract_x
_atom_site_fract_y
_atom_site_fract_z
_atom_site_U_iso_or_equiv
_atom_site_adp_type
_atom_site_occupancy
_atom_site_symmetry_multiplicity
_atom_site_calc_flag
_atom_site_refinement_flags
N1 N 0.6613(2) 0.86568(17) 0.12483(10) 0.0892(7) Uani 1 1 d .
N2 N 0.20345(15) 0.65121(13) 0.26440(7) 0.0539(4) Uani 1 1 d .
N3 N 0.14279(14) 0.64041(12) -0.00417(7) 0.0475(4) Uani 1 1 d .
C1 C 0.5584(2) 0.81918(18) 0.12712(10) 0.0607(6) Uani 1 1 d .
C2 C 0.42676(18) 0.76005(15) 0.12899(10) 0.0485(5) Uani 1 1 d .
C3 C 0.37812(19) 0.73638(15) 0.19611(9) 0.0530(5) Uani 1 1 d .
H3 H 0.4307 0.7573 0.2405 0.064 Uiso 1 1 calc R
C4 C 0.25075(19) 0.68149(15) 0.19611(9) 0.0477(5) Uani 1 1 d .
C5 C 0.17278(18) 0.64985(14) 0.13015(9) 0.0465(5) Uani 1 1 d .
H5 H 0.0874 0.6123 0.1308 0.056 Uiso 1 1 calc R
C6 C 0.22150(17) 0.67385(14) 0.06326(9) 0.0418(4) Uani 1 1 d .
C7 C 0.34857(18) 0.72889(14) 0.06242(9) 0.0463(5) Uani 1 1 d .
H7 H 0.3818 0.7451 0.0176 0.056 Uiso 1 1 calc R
C8 C 0.2797(2) 0.58398(15) 0.31467(10) 0.0532(5) Uani 1 1 d .
C9 C 0.4174(2) 0.54232(18) 0.31419(11) 0.0699(6) Uani 1 1 d .
H9 H 0.4747 0.5576 0.2769 0.084 Uiso 1 1 calc R
C10 C 0.4666(3) 0.47717(19) 0.37110(14) 0.0793(7) Uani 1 1 d .
H10 H 0.5589 0.4480 0.3724 0.095 Uiso 1 1 calc R
C11 C 0.3810(3) 0.45455(18) 0.42621(13) 0.0816(7) Uani 1 1 d .
H11 H 0.4171 0.4107 0.4641 0.098 Uiso 1 1 calc R
C12 C 0.2446(3) 0.49519(18) 0.42623(11) 0.0711(6) Uani 1 1 d .
H12 H 0.1883 0.4794 0.4638 0.085 Uiso 1 1 calc R
C13 C 0.1906(2) 0.56056(15) 0.36943(10) 0.0533(5) Uani 1 1 d .
C14 C 0.0557(2) 0.61512(16) 0.35152(9) 0.0519(5) Uani 1 1 d .
C15 C -0.0727(2) 0.62291(18) 0.38462(11) 0.0660(6) Uani 1 1 d .
H15 H -0.0836 0.5857 0.4269 0.079 Uiso 1 1 calc R
C16 C -0.1826(2) 0.6855(2) 0.35471(13) 0.0729(7) Uani 1 1 d .
H16 H -0.2680 0.6911 0.3771 0.088 Uiso 1 1 calc R
C17 C -0.1681(2) 0.74064(18) 0.29127(12) 0.0680(6) Uani 1 1 d .
H17 H -0.2437 0.7833 0.2720 0.082 Uiso 1 1 calc R
C18 C -0.0437(2) 0.73371(16) 0.25604(10) 0.0592(5) Uani 1 1 d .
H18 H -0.0344 0.7706 0.2134 0.071 Uiso 1 1 calc R
C19 C 0.06646(19) 0.66981(15) 0.28667(9) 0.0478(5) Uani 1 1 d .
C20 C 0.20185(19) 0.58954(14) -0.06067(9) 0.0454(5) Uani 1 1 d .
C21 C 0.3438(2) 0.55646(15) -0.06362(11) 0.0567(5) Uani 1 1 d .
H21 H 0.4175 0.5683 -0.0247 0.068 Uiso 1 1 calc R
C22 C 0.3722(2) 0.50538(17) -0.12619(13) 0.0717(6) Uani 1 1 d .
H22 H 0.4665 0.4813 -0.1291 0.086 Uiso 1 1 calc R
C23 C 0.2635(3) 0.48905(18) -0.18498(13) 0.0785(7) Uani 1 1 d .
H23 H 0.2863 0.4558 -0.2271 0.094 Uiso 1 1 calc R
C24 C 0.1225(2) 0.52154(17) -0.18164(11) 0.0666(6) Uani 1 1 d .
H24 H 0.0496 0.5099 -0.2210 0.080 Uiso 1 1 calc R
C25 C 0.09011(19) 0.57183(14) -0.11886(9) 0.0492(5) Uani 1 1 d .
C26 C -0.04334(19) 0.61150(15) -0.09624(10) 0.0480(5) Uani 1 1 d .
C27 C -0.1887(2) 0.61516(16) -0.12942(11) 0.0591(6) Uani 1 1 d .
H27 H -0.2148 0.5882 -0.1764 0.071 Uiso 1 1 calc R
C28 C -0.2924(2) 0.65902(17) -0.09178(12) 0.0671(6) Uani 1 1 d .
H28 H -0.3898 0.6608 -0.1132 0.080 Uiso 1 1 calc R
C29 C -0.2543(2) 0.70041(18) -0.02271(13) 0.0707(6) Uani 1 1 d .
H29 H -0.3266 0.7306 0.0014 0.085 Uiso 1 1 calc R
C30 C -0.1127(2) 0.69852(16) 0.01177(11) 0.0608(6) Uani 1 1 d .
H30 H -0.0881 0.7270 0.0584 0.073 Uiso 1 1 calc R
C31 C -0.00795(18) 0.65276(14) -0.02536(9) 0.0457(5) Uani 1 1 d .

loop_
_atom_site_aniso_label
_atom_site_aniso_U_11
_atom_site_aniso_U_22
_atom_site_aniso_U_33
_atom_site_aniso_U_23
_atom_site_aniso_U_13
_atom_site_aniso_U_12
N1 0.0741(12) 0.0999(17) 0.0936(15) -0.0079(12) 0.0110(11) -0.0380(13)
N2 0.0544(9) 0.0694(12) 0.0387(9) 0.0081(8) 0.0092(7) 0.0063(9)
N3 0.0424(8) 0.0604(11) 0.0389(8) -0.0050(8) 0.0022(7) -0.0013(8)
C1 0.0597(13) 0.0709(16) 0.0514(12) -0.0069(11) 0.0064(10) -0.0138(12)
C2 0.0479(11) 0.0502(13) 0.0475(11) -0.0020(9) 0.0058(9) -0.0067(10)
C3 0.0551(11) 0.0648(15) 0.0377(10) -0.0049(10) 0.0007(9) -0.0048(11)
C4 0.0504(11) 0.0561(13) 0.0372(10) 0.0007(9) 0.0081(8) -0.0008(10)
C5 0.0447(10) 0.0520(13) 0.0427(10) 0.0019(9) 0.0050(8) -0.0029(9)
C6 0.0411(10) 0.0471(12) 0.0369(10) 0.0000(9) 0.0036(8) 0.0006(9)
C7 0.0483(10) 0.0524(13) 0.0392(10) 0.0020(9) 0.0091(8) -0.0023(10)
C8 0.0612(12) 0.0594(14) 0.0386(10) -0.0024(10) 0.0047(9) 0.0016(11)
C9 0.0658(14) 0.0864(18) 0.0571(13) 0.0019(13) 0.0061(11) 0.0119(13)
C10 0.0781(15) 0.0767(18) 0.0789(17) 0.0002(14) -0.0071(13) 0.0173(14)
C11 0.1004(19) 0.0685(18) 0.0701(16) 0.0122(13) -0.0119(14) 0.0080(15)
C12 0.0942(17) 0.0671(17) 0.0515(13) 0.0108(11) 0.0077(12) -0.0064(14)
C13 0.0702(13) 0.0506(14) 0.0394(11) -0.0016(9) 0.0079(10) -0.0032(11)
C14 0.0636(12) 0.0531(13) 0.0411(10) -0.0110(10) 0.0145(9) -0.0094(11)
C15 0.0796(15) 0.0674(17) 0.0552(13) -0.0077(11) 0.0253(12) -0.0093(13)
C16 0.0645(14) 0.0847(19) 0.0741(16) -0.0262(14) 0.0264(12) -0.0085(14)
C17 0.0601(13) 0.0723(17) 0.0712(15) -0.0198(13) 0.0067(11) 0.0053(12)
C18 0.0642(13) 0.0631(15) 0.0498(11) -0.0046(11) 0.0049(10) 0.0010(12)
C19 0.0521(11) 0.0527(13) 0.0392(10) -0.0079(9) 0.0072(9) -0.0025(10)
C20 0.0502(11) 0.0445(12) 0.0429(10) -0.0010(9) 0.0118(9) -0.0065(9)
C21 0.0574(12) 0.0563(14) 0.0572(12) -0.0085(10) 0.0108(10) -0.0034(11)
C22 0.0677(14) 0.0673(17) 0.0850(16) -0.0202(13) 0.0284(13) -0.0029(13)
C23 0.0872(17) 0.0834(19) 0.0707(15) -0.0353(13) 0.0327(13) -0.0267(15)
C24 0.0763(15) 0.0743(17) 0.0505(12) -0.0153(11) 0.0126(11) -0.0292(13)
C25 0.0574(12) 0.0516(13) 0.0384(10) -0.0017(9) 0.0054(9) -0.0184(10)
C26 0.0489(11) 0.0479(13) 0.0458(11) 0.0065(9) 0.0007(9) -0.0118(10)
C27 0.0599(12) 0.0600(15) 0.0538(12) 0.0118(11) -0.0078(10) -0.0144(12)
C28 0.0445(11) 0.0745(17) 0.0784(15) 0.0187(13) -0.0070(11) -0.0030(12)
C29 0.0510(12) 0.0817(17) 0.0787(16) 0.0038(13) 0.0054(11) 0.0075(12)
C30 0.0526(12) 0.0702(16) 0.0591(12) -0.0060(11) 0.0047(10) 0.0012(11)
C31 0.0418(10) 0.0503(13) 0.0448(10) 0.0028(9) 0.0042(8) -0.0044(9)

loop_
_atom_type_symbol
_atom_type_description
_atom_type_scat_dispersion_real
_atom_type_scat_dispersion_imag
_atom_type_scat_source
C C 0.0033 0.0016 'International Tables Vol C Tables 4.2.6.8 and 6.1.1.4'
H H 0.0000 0.0000 'International Tables Vol C Tables 4.2.6.8 and 6.1.1.4'
N N 0.0061 0.0033 'International Tables Vol C Tables 4.2.6.8 and 6.1.1.4'

loop_
_geom_angle_atom_site_label_1
_geom_angle_atom_site_label_2
_geom_angle_atom_site_label_3
_geom_angle
C19 N2 C8 108.68(14)
C19 N2 C4 126.09(15)
C8 N2 C4 124.52(15)
C20 N3 C31 108.43(14)
C20 N3 C6 125.89(14)
C31 N3 C6 125.67(14)
N1 C1 C2 179.2(2)
C3 C2 C7 120.67(16)
C3 C2 C1 120.38(16)
C7 C2 C1 118.94(16)
C4 C3 C2 119.09(16)
C4 C3 H3 120.5
C2 C3 H3 120.5
C3 C4 C5 120.56(16)
C3 C4 N2 120.04(15)
C5 C4 N2 119.27(16)
C4 C5 C6 120.16(16)
C4 C5 H5 119.9
C6 C5 H5 119.9
C7 C6 C5 119.90(16)
C7 C6 N3 119.91(15)
C5 C6 N3 120.18(15)
C6 C7 C2 119.61(16)
C6 C7 H7 120.2
C2 C7 H7 120.2
C9 C8 C13 122.17(19)
C9 C8 N2 129.39(18)
C13 C8 N2 108.43(16)
C10 C9 C8 117.4(2)
C10 C9 H9 121.3
C8 C9 H9 121.3
C9 C10 C11 121.1(2)
C9 C10 H10 119.4
C11 C10 H10 119.4
C12 C11 C10 121.3(2)
C12 C11 H11 119.3
C10 C11 H11 119.3
C11 C12 C13 119.3(2)
C11 C12 H12 120.4
C13 C12 H12 120.4
C12 C13 C8 118.69(19)
C12 C13 C14 134.38(19)
C8 C13 C14 106.92(16)
C15 C14 C19 118.6(2)
C15 C14 C13 133.82(19)
C19 C14 C13 107.63(16)
C16 C15 C14 119.8(2)
C16 C15 H15 120.1
C14 C15 H15 120.1
C15 C16 C17 120.6(2)
C15 C16 H16 119.7
C17 C16 H16 119.7
C18 C17 C16 121.5(2)
C18 C17 H17 119.3
C16 C17 H17 119.3
C17 C18 C19 117.42(19)
C17 C18 H18 121.3
C19 C18 H18 121.3
C18 C19 N2 129.42(17)
C18 C19 C14 122.17(17)
N2 C19 C14 108.33(16)
C21 C20 N3 129.60(16)
C21 C20 C25 121.59(17)
N3 C20 C25 108.79(15)
C22 C21 C20 117.70(19)
C22 C21 H21 121.1
C20 C21 H21 121.1
C21 C22 C23 121.43(19)
C21 C22 H22 119.3
C23 C22 H22 119.3
C24 C23 C22 120.7(2)
C24 C23 H23 119.7
C22 C23 H23 119.7
C23 C24 C25 119.17(19)
C23 C24 H24 120.4
C25 C24 H24 120.4
C24 C25 C20 119.42(18)
C24 C25 C26 133.51(17)
C20 C25 C26 107.05(15)
C27 C26 C31 118.95(18)
C27 C26 C25 133.76(18)
C31 C26 C25 107.29(15)
C28 C27 C26 119.09(19)
C28 C27 H27 120.5
C26 C27 H27 120.5
C27 C28 C29 120.77(18)
C27 C28 H28 119.6
C29 C28 H28 119.6
C30 C29 C28 122.0(2)
C30 C29 H29 119.0
C28 C29 H29 119.0
C29 C30 C31 117.56(19)
C29 C30 H30 121.2
C31 C30 H30 121.2
C30 C31 N3 129.91(16)
C30 C31 C26 121.66(16)
N3 C31 C26 108.42(15)

loop_
_geom_bond_atom_site_label_1
_geom_bond_atom_site_label_2
_geom_bond_distance
N1 C1 1.134(2)
N2 C19 1.391(2)
N2 C8 1.400(2)
N2 C4 1.423(2)
N3 C20 1.394(2)
N3 C31 1.400(2)
N3 C6 1.4144(19)
C1 C2 1.445(3)
C2 C3 1.386(2)
C2 C7 1.391(2)
C3 C4 1.378(2)
C3 H3 0.9300
C4 C5 1.383(2)
C5 C6 1.383(2)
C5 H5 0.9300
C6 C7 1.378(2)
C7 H7 0.9300
C8 C9 1.381(3)
C8 C13 1.399(2)
C9 C10 1.380(3)
C9 H9 0.9300
C10 C11 1.381(3)
C10 H10 0.9300
C11 C12 1.363(3)
C11 H11 0.9300
C12 C13 1.391(3)
C12 H12 0.9300
C13 C14 1.437(3)
C14 C15 1.393(2)
C14 C19 1.398(2)
C15 C16 1.366(3)
C15 H15 0.9300
C16 C17 1.386(3)
C16 H16 0.9300
C17 C18 1.380(2)
C17 H17 0.9300
C18 C19 1.383(2)
C18 H18 0.9300
C20 C21 1.383(2)
C20 C25 1.399(2)
C21 C22 1.376(3)
C21 H21 0.9300
C22 C23 1.386(3)
C22 H22 0.9300
C23 C24 1.374(3)
C23 H23 0.9300
C24 C25 1.385(2)
C24 H24 0.9300
C25 C26 1.440(2)
C26 C27 1.396(2)
C26 C31 1.400(2)
C27 C28 1.369(3)
C27 H27 0.9300
C28 C29 1.375(3)
C28 H28 0.9300
C29 C30 1.372(2)
C29 H29 0.9300
C30 C31 1.382(2)
C30 H30 0.9300
